data_7021741
loop_
_publ_author_name
'Al-Harbi, Ahmed'
'Rong, Yi'
'Parkin, Gerard'

_publ_section_title
;
 Synthesis and structural characterization of bis and
 tris(2-mercapto-1-methylbenzimidazolyl)hydroborato complexes:
 benzannulation promotes \k(3)-coordination.
;
_journal_issue 31
_journal_name_full 'Dalton transactions (Cambridge, England : 2003)'
_journal_page_first 11117
_journal_page_last 11127
_journal_paper_doi 10.1039/c3dt51092a
_journal_volume 42
_journal_year 2013
_chemical_formula_sum 'C19 H25 B Cu N4 P S2'
_chemical_formula_weight 478.87
_chemical_name_systematic
; 
 ? 
;
_space_group_IT_number 14
_symmetry_cell_setting monoclinic
_symmetry_space_group_name_Hall '-P 2ybc'
_symmetry_space_group_name_H-M 'P 1 21/c 1'
_atom_sites_solution_hydrogens geom
_atom_sites_solution_primary direct
_atom_sites_solution_secondary difmap
_audit_creation_method SHELXL-97
_cell_angle_alpha 90.00
_cell_angle_beta 103.346(2)
_cell_angle_gamma 90.00
_cell_formula_units_Z 4
_cell_length_a 15.943(2)
_cell_length_b 8.8788(11)
_cell_length_c 16.066(2)
_cell_measurement_reflns_used 9888
_cell_measurement_temperature 150(2)
_cell_measurement_theta_max 32.34
_cell_measurement_theta_min 2.61
_cell_volume 2212.8(5)
_computing_cell_refinement 'Bruker SAINT'
_computing_data_collection 'Bruker APEX2'
_computing_data_reduction 'Bruker SAINT'
_computing_molecular_graphics 'Bruker SHELXTL'
_computing_publication_material 'Bruker SHELXTL'
_computing_structure_refinement 'SHELXL-97 (Sheldrick, 2008)'
_computing_structure_solution 'SHELXS-97 (Sheldrick, 2008)'
_diffrn_ambient_temperature 150(2)
_diffrn_measured_fraction_theta_full 0.955
_diffrn_measured_fraction_theta_max 0.955
_diffrn_measurement_device_type 'Bruker APEX-II CCD'
_diffrn_measurement_method '\f and \w scans'
_diffrn_radiation_monochromator graphite
_diffrn_radiation_source 'fine-focus sealed tube'
_diffrn_radiation_type MoK\a
_diffrn_radiation_wavelength 0.71073
_diffrn_reflns_av_R_equivalents 0.0359
_diffrn_reflns_av_sigmaI/netI 0.0288
_diffrn_reflns_limit_h_max 23
_diffrn_reflns_limit_h_min -24
_diffrn_reflns_limit_k_max 13
_diffrn_reflns_limit_k_min -13
_diffrn_reflns_limit_l_max 24
_diffrn_reflns_limit_l_min -23
_diffrn_reflns_number 37547
_diffrn_reflns_theta_full 32.73
_diffrn_reflns_theta_max 32.73
_diffrn_reflns_theta_min 1.31
_exptl_absorpt_coefficient_mu 1.261
_exptl_absorpt_correction_T_max 0.8843
_exptl_absorpt_correction_T_min 0.7866
_exptl_absorpt_correction_type empirical
_exptl_absorpt_process_details sadabs
_exptl_crystal_colour Colorless
_exptl_crystal_density_diffrn 1.437
_exptl_crystal_density_method 'not measured'
_exptl_crystal_description Block
_exptl_crystal_F_000 992
_exptl_crystal_size_max 0.20
_exptl_crystal_size_mid 0.20
_exptl_crystal_size_min 0.10
_refine_diff_density_max 0.525
_refine_diff_density_min -0.390
_refine_diff_density_rms 0.066
_refine_ls_extinction_method none
_refine_ls_goodness_of_fit_ref 1.041
_refine_ls_hydrogen_treatment mixed
_refine_ls_matrix_type full
_refine_ls_number_parameters 266
_refine_ls_number_reflns 7811
_refine_ls_number_restraints 0
_refine_ls_restrained_S_all 1.041
_refine_ls_R_factor_all 0.0432
_refine_ls_R_factor_gt 0.0310
_refine_ls_shift/su_max 0.059
_refine_ls_shift/su_mean 0.001
_refine_ls_structure_factor_coef Fsqd
_refine_ls_weighting_details 'calc w=1/[\s^2^(Fo^2^)+(0.0412P)^2^+0.6280P] where P=(Fo^2^+2Fc^2^)/3'
_refine_ls_weighting_scheme calc
_refine_ls_wR_factor_gt 0.0789
_refine_ls_wR_factor_ref 0.0848
_reflns_number_gt 6310
_reflns_number_total 7811
_reflns_threshold_expression >2sigma(I)
_cod_data_source_file c3dt51092a.txt
_cod_data_source_block bbmcus10
_cod_depositor_comments
;
The following automatic conversions were performed:

'_symmetry_cell_setting' value 'Monoclinic' changed to 'monoclinic'
according to /home/saulius/struct/CIF-dictionaries/cif_core.dic
dictionary named 'cif_core.dic' version 2.4.2 from
2011-04-26.

'_exptl_absorpt_correction_type' value 'Empirical'
changed to 'empirical' according to
/home/saulius/struct/CIF-dictionaries/cif_core.dic dictionary named
'cif_core.dic' version 2.4.2 from 2011-04-26.

Automatic conversion script
Id: cif_fix_values 1891 2012-01-12 08:04:46Z andrius 
;
_cod_original_cell_volume 2212.7(5)
_cod_original_sg_symbol_H-M P2(1)/c
_cod_database_code 7021741

loop_
_symmetry_equiv_pos_as_xyz
'x, y, z'
'-x, y+1/2, -z+1/2'
'-x, -y, -z'
'x, -y-1/2, z-1/2'

loop_
_atom_site_label
_atom_site_type_symbol
_atom_site_fract_x
_atom_site_fract_y
_atom_site_fract_z
_atom_site_U_iso_or_equiv
_atom_site_adp_type
_atom_site_occupancy
_atom_site_symmetry_multiplicity
_atom_site_calc_flag
_atom_site_refinement_flags
Cu Cu 0.353802(11) 0.86552(2) 0.222133(11) 0.02387(5) Uani 1 1 d .
B B 0.24292(9) 1.10658(16) 0.18783(9) 0.0163(2) Uani 1 1 d .
H12 H 0.2283(11) 1.2167(19) 0.2170(11) 0.021(4) Uiso 1 1 d .
H11 H 0.3004(11) 1.0531(19) 0.2343(11) 0.023(4) Uiso 1 1 d .
S1 S 0.34260(2) 0.88121(4) 0.07534(2) 0.02293(7) Uani 1 1 d .
S2 S 0.23652(2) 0.73483(4) 0.24248(2) 0.02365(7) Uani 1 1 d .
N11 N 0.26390(7) 1.14677(12) 0.10067(7) 0.01603(19) Uani 1 1 d .
N12 N 0.29534(7) 1.12336(13) -0.02637(7) 0.0194(2) Uani 1 1 d .
N21 N 0.16231(7) 1.00210(12) 0.17496(7) 0.0174(2) Uani 1 1 d .
N22 N 0.07197(8) 0.81042(14) 0.16944(8) 0.0237(2) Uani 1 1 d .
P P 0.47726(2) 0.88996(4) 0.31787(2) 0.02220(8) Uani 1 1 d .
C1 C 0.48216(13) 1.0599(2) 0.38223(12) 0.0424(4) Uani 1 1 d .
H1A H 0.5366 1.0619 0.4256 0.064 Uiso 1 1 calc R
H1B H 0.4339 1.0607 0.4105 0.064 Uiso 1 1 calc R
H1C H 0.4786 1.1486 0.3453 0.064 Uiso 1 1 calc R
C2 C 0.57512(11) 0.9119(3) 0.27877(12) 0.0441(5) Uani 1 1 d .
H2A H 0.6217 0.9493 0.3251 0.066 Uiso 1 1 calc R
H2B H 0.5647 0.9839 0.2313 0.066 Uiso 1 1 calc R
H2C H 0.5916 0.8143 0.2589 0.066 Uiso 1 1 calc R
C3 C 0.50831(11) 0.74792(19) 0.40086(11) 0.0348(4) Uani 1 1 d .
H3A H 0.5598 0.7817 0.4427 0.052 Uiso 1 1 calc R
H3B H 0.5208 0.6530 0.3750 0.052 Uiso 1 1 calc R
H3C H 0.4610 0.7325 0.4296 0.052 Uiso 1 1 calc R
C11 C 0.15644(9) 0.85336(15) 0.19337(8) 0.0189(2) Uani 1 1 d .
C12 C 0.07874(8) 1.05439(16) 0.14064(8) 0.0198(2) Uani 1 1 d .
C13 C 0.04842(9) 1.19717(18) 0.11388(10) 0.0270(3) Uani 1 1 d .
H13A H 0.0866 1.2801 0.1166 0.032 Uiso 1 1 calc R
C14 C -0.03987(10) 1.2139(2) 0.08300(12) 0.0349(4) Uani 1 1 d .
H14A H -0.0624 1.3105 0.0646 0.042 Uiso 1 1 calc R
C15 C -0.09621(10) 1.0926(2) 0.07829(12) 0.0379(4) Uani 1 1 d .
H15A H -0.1562 1.1082 0.0564 0.046 Uiso 1 1 calc R
C16 C -0.06690(10) 0.9497(2) 0.10472(11) 0.0332(3) Uani 1 1 d .
H16A H -0.1052 0.8668 0.1013 0.040 Uiso 1 1 calc R
C17 C 0.02202(9) 0.93358(17) 0.13676(9) 0.0235(3) Uani 1 1 d .
C21 C 0.03854(11) 0.65973(18) 0.17753(13) 0.0353(4) Uani 1 1 d .
H21A H 0.0857 0.5939 0.2063 0.053 Uiso 1 1 calc R
H21B H 0.0128 0.6196 0.1205 0.053 Uiso 1 1 calc R
H21C H -0.0054 0.6644 0.2112 0.053 Uiso 1 1 calc R
C31 C 0.29806(8) 1.05321(14) 0.05017(8) 0.0171(2) Uani 1 1 d .
C32 C 0.24494(8) 1.28348(14) 0.05711(8) 0.0164(2) Uani 1 1 d .
C33 C 0.21800(8) 1.42205(15) 0.08285(8) 0.0196(2) Uani 1 1 d .
H33A H 0.2055 1.4341 0.1375 0.023 Uiso 1 1 calc R
C34 C 0.21020(9) 1.54148(16) 0.02579(9) 0.0242(3) Uani 1 1 d .
H34A H 0.1928 1.6372 0.0422 0.029 Uiso 1 1 calc R
C35 C 0.22731(10) 1.52423(18) -0.05532(10) 0.0285(3) Uani 1 1 d .
H35A H 0.2201 1.6077 -0.0933 0.034 Uiso 1 1 calc R
C36 C 0.25470(10) 1.38708(17) -0.08119(9) 0.0254(3) Uani 1 1 d .
H36A H 0.2666 1.3748 -0.1361 0.030 Uiso 1 1 calc R
C37 C 0.26395(8) 1.26862(15) -0.02313(8) 0.0187(2) Uani 1 1 d .
C41 C 0.32955(11) 1.06181(19) -0.09539(9) 0.0294(3) Uani 1 1 d .
H41A H 0.3175 0.9536 -0.1006 0.044 Uiso 1 1 calc R
H41B H 0.3920 1.0782 -0.0831 0.044 Uiso 1 1 calc R
H41C H 0.3023 1.1121 -0.1491 0.044 Uiso 1 1 calc R

loop_
_atom_site_aniso_label
_atom_site_aniso_U_11
_atom_site_aniso_U_22
_atom_site_aniso_U_33
_atom_site_aniso_U_23
_atom_site_aniso_U_13
_atom_site_aniso_U_12
Cu 0.01778(9) 0.02583(10) 0.02479(9) 0.00015(6) -0.00166(6) 0.00426(6)
B 0.0157(6) 0.0184(6) 0.0148(6) 0.0003(5) 0.0032(5) 0.0007(5)
S1 0.02530(17) 0.01939(15) 0.02522(16) -0.00257(12) 0.00811(13) 0.00313(12)
S2 0.02646(17) 0.01903(15) 0.02543(16) 0.00436(12) 0.00593(13) 0.00353(12)
N11 0.0153(5) 0.0174(5) 0.0155(5) -0.0006(4) 0.0037(4) -0.0004(4)
N12 0.0200(5) 0.0231(5) 0.0162(5) -0.0032(4) 0.0064(4) -0.0023(4)
N21 0.0145(5) 0.0192(5) 0.0187(5) 0.0020(4) 0.0040(4) 0.0013(4)
N22 0.0203(5) 0.0210(6) 0.0306(6) -0.0020(5) 0.0077(5) -0.0039(4)
P 0.01660(15) 0.02603(18) 0.02173(16) -0.00050(13) -0.00015(12) 0.00442(12)
C1 0.0487(11) 0.0322(9) 0.0408(10) -0.0084(7) -0.0008(8) 0.0076(8)
C2 0.0238(8) 0.0744(14) 0.0339(9) 0.0069(9) 0.0065(7) 0.0061(8)
C3 0.0308(8) 0.0303(8) 0.0372(8) 0.0069(7) -0.0048(7) 0.0025(6)
C11 0.0202(6) 0.0194(6) 0.0181(5) -0.0008(4) 0.0067(5) -0.0005(4)
C12 0.0138(5) 0.0250(6) 0.0204(6) 0.0007(5) 0.0038(4) 0.0007(5)
C13 0.0184(6) 0.0276(7) 0.0339(8) 0.0063(6) 0.0036(5) 0.0024(5)
C14 0.0198(7) 0.0369(9) 0.0451(9) 0.0069(7) 0.0018(6) 0.0066(6)
C15 0.0153(6) 0.0458(10) 0.0489(10) -0.0005(8) -0.0003(6) 0.0034(6)
C16 0.0179(6) 0.0358(8) 0.0439(9) -0.0054(7) 0.0033(6) -0.0046(6)
C17 0.0179(6) 0.0257(7) 0.0272(7) -0.0032(5) 0.0059(5) -0.0023(5)
C21 0.0319(8) 0.0234(7) 0.0521(10) -0.0011(7) 0.0129(7) -0.0089(6)
C31 0.0136(5) 0.0197(6) 0.0176(5) -0.0031(4) 0.0030(4) -0.0034(4)
C32 0.0134(5) 0.0186(6) 0.0164(5) 0.0009(4) 0.0019(4) -0.0022(4)
C33 0.0179(6) 0.0204(6) 0.0202(6) 0.0010(5) 0.0040(5) 0.0009(5)
C34 0.0240(6) 0.0197(6) 0.0276(7) 0.0041(5) 0.0029(5) 0.0009(5)
C35 0.0316(7) 0.0265(7) 0.0268(7) 0.0094(6) 0.0057(6) -0.0009(6)
C36 0.0265(7) 0.0321(7) 0.0182(6) 0.0039(5) 0.0065(5) -0.0026(6)
C37 0.0167(5) 0.0224(6) 0.0164(5) -0.0002(4) 0.0023(4) -0.0031(4)
C41 0.0374(8) 0.0326(8) 0.0220(6) -0.0049(6) 0.0146(6) -0.0001(6)

loop_
_atom_type_symbol
_atom_type_description
_atom_type_scat_dispersion_real
_atom_type_scat_dispersion_imag
_atom_type_scat_source
C C 0.0033 0.0016 'International Tables Vol C Tables 4.2.6.8 and 6.1.1.4'
H H 0.0000 0.0000 'International Tables Vol C Tables 4.2.6.8 and 6.1.1.4'
B B 0.0013 0.0007 'International Tables Vol C Tables 4.2.6.8 and 6.1.1.4'
N N 0.0061 0.0033 'International Tables Vol C Tables 4.2.6.8 and 6.1.1.4'
P P 0.1023 0.0942 'International Tables Vol C Tables 4.2.6.8 and 6.1.1.4'
S S 0.1246 0.1234 'International Tables Vol C Tables 4.2.6.8 and 6.1.1.4'
Cu Cu 0.3201 1.2651 'International Tables Vol C Tables 4.2.6.8 and 6.1.1.4'

loop_
_geom_angle_atom_site_label_1
_geom_angle_atom_site_label_2
_geom_angle_atom_site_label_3
_geom_angle
P Cu S2 125.183(17)
P Cu S1 123.136(17)
S2 Cu S1 107.524(15)
P Cu B 119.40(3)
S2 Cu B 85.10(3)
S1 Cu B 81.66(3)
H12 B H11 107.4(12)
H12 B N11 106.4(8)
H11 B N11 112.2(8)
H12 B N21 109.1(8)
H11 B N21 110.5(9)
N11 B N21 111.04(10)
H12 B Cu 140.7(9)
H11 B Cu 33.3(9)
N11 B Cu 95.58(7)
N21 B Cu 92.04(7)
C31 S1 Cu 103.05(4)
C11 S2 Cu 99.82(5)
C31 N11 C32 107.56(10)
C31 N11 B 126.60(11)
C32 N11 B 125.69(10)
C31 N12 C37 109.00(10)
C31 N12 C41 125.11(12)
C37 N12 C41 125.50(12)
C11 N21 C12 107.50(11)
C11 N21 B 130.10(11)
C12 N21 B 122.40(11)
C11 N22 C17 109.26(11)
C11 N22 C21 126.01(13)
C17 N22 C21 124.72(13)
C3 P C1 100.93(9)
C3 P C2 102.54(9)
C1 P C2 100.33(10)
C3 P Cu 119.32(6)
C1 P Cu 113.01(6)
C2 P Cu 117.79(6)
N21 C11 N22 108.80(11)
N21 C11 S2 128.24(10)
N22 C11 S2 122.89(10)
C13 C12 C17 120.81(13)
C13 C12 N21 131.06(13)
C17 C12 N21 108.13(12)
C14 C13 C12 117.40(14)
C13 C14 C15 121.60(15)
C16 C15 C14 121.62(14)
C15 C16 C17 116.62(15)
N22 C17 C12 106.29(12)
N22 C17 C16 131.76(14)
C12 C17 C16 121.94(14)
N11 C31 N12 108.88(11)
N11 C31 S1 127.75(10)
N12 C31 S1 123.30(10)
C33 C32 C37 120.22(12)
C33 C32 N11 131.44(11)
C37 C32 N11 108.17(11)
C34 C33 C32 117.65(12)
C33 C34 C35 121.60(14)
C36 C35 C34 121.11(13)
C35 C36 C37 117.01(13)
N12 C37 C36 131.33(12)
N12 C37 C32 106.21(11)
C36 C37 C32 122.38(13)

loop_
_geom_bond_atom_site_label_1
_geom_bond_atom_site_label_2
_geom_bond_distance
Cu P 2.2112(4)
Cu S2 2.2873(5)
Cu S1 2.3278(5)
Cu B 2.7495(14)
B H12 1.132(17)
B H11 1.143(17)
B N11 1.5544(17)
B N21 1.5596(18)
S1 C31 1.6932(14)
S2 C11 1.7014(14)
N11 C31 1.3598(16)
N11 C32 1.3989(16)
N12 C31 1.3701(17)
N12 C37 1.3888(17)
N12 C41 1.4508(17)
N21 C11 1.3613(16)
N21 C12 1.3984(16)
N22 C11 1.3667(17)
N22 C17 1.3829(19)
N22 C21 1.4570(19)
P C3 1.8190(16)
P C1 1.8207(18)
P C2 1.8218(18)
C12 C13 1.389(2)
C12 C17 1.3951(19)
C13 C14 1.388(2)
C14 C15 1.394(2)
C15 C16 1.384(3)
C16 C17 1.399(2)
C32 C33 1.3968(18)
C32 C37 1.3969(18)
C33 C34 1.3883(19)
C34 C35 1.400(2)
C35 C36 1.389(2)
C36 C37 1.3909(19)
